data_4321957
loop_
_publ_author_name
'Jan Janczak'
'Ryszard Kubiak'
'Adam Jezierski'

_publ_section_title
;
 Mixed-Valence, Disordered Structures and Characterization of Iodine-Doped
 Phthalocyanines: [YbPc2]I2 and [(AsPc)(Pc)]I2
;
_journal_name_full 'Inorganic Chemistry'
_journal_page_first 2043
_journal_page_last 2049
_journal_paper_doi 10.1021/ic981168c
_journal_volume 38
_journal_year 1999
_chemical_formula_sum 'C32 H16 As0.5 I N8'
_chemical_formula_weight 676.89
_space_group_IT_number 124
_symmetry_cell_setting tetragonal
_symmetry_space_group_name_Hall '-P 4 2c'
_symmetry_space_group_name_H-M 'P 4/m c c'
_atom_sites_solution_hydrogens geom
_atom_sites_solution_primary direct
_atom_sites_solution_secondary difmap
_audit_creation_method SHELXL-97
_cell_angle_alpha 90.00
_cell_angle_beta 90.00
_cell_angle_gamma 90.00
_cell_formula_units_Z 2
_cell_length_a 13.926(2)
_cell_length_b 13.926(2)
_cell_length_c 6.4330(10)
_cell_measurement_reflns_used 25
_cell_measurement_temperature 295(2)
_cell_measurement_theta_max 20
_cell_measurement_theta_min 12
_cell_volume 1247.6(3)
_computing_cell_refinement 'KUMA KM4 -software, ver. KM4b8 (1997)'
_computing_data_collection 'KUMA KM4 -software, ver. KM4b8 (1997)'
_computing_data_reduction 'KUMA KM4 -software, ver. KM4b8 (1997)'
_computing_molecular_graphics 'SHELXTL (Sheldrick, 1990)'
_computing_publication_material 'SHELXL-97 (Sheldrick, 1997)'
_computing_structure_refinement 'SHELXL-97 (Sheldrick, 1997)'
_computing_structure_solution 'SHELXS-97 (Sheldrick, 1990)'
_diffrn_ambient_temperature 293(2)
_diffrn_measured_fraction_theta_full 0.868
_diffrn_measured_fraction_theta_max 0.868
_diffrn_measurement_device_type 'KUMA-KM4 diffractometer'
_diffrn_measurement_method '\w--2\q scans'
_diffrn_radiation_monochromator graphite
_diffrn_radiation_source 'fine-focus sealed tube'
_diffrn_radiation_type MoK\a
_diffrn_radiation_wavelength 0.71073
_diffrn_reflns_av_R_equivalents 0.0487
_diffrn_reflns_limit_h_max 2
_diffrn_reflns_limit_h_min -14
_diffrn_reflns_limit_k_max 14
_diffrn_reflns_limit_k_min 0
_diffrn_reflns_limit_l_max 6
_diffrn_reflns_limit_l_min 0
_diffrn_reflns_number 919
_diffrn_reflns_theta_full 22.01
_diffrn_reflns_theta_max 22.50
_diffrn_reflns_theta_min 2.00
_diffrn_standards_decay_% 2
_diffrn_standards_interval_count 50
_diffrn_standards_number 2
_exptl_absorpt_coefficient_mu 1.984
_exptl_absorpt_correction_T_max 0.88365
_exptl_absorpt_correction_T_min 0.78563
_exptl_absorpt_correction_type 'face-indexed analytical'
_exptl_crystal_colour black-violet
_exptl_crystal_density_diffrn 1.802
_exptl_crystal_density_meas 1.78
_exptl_crystal_density_method floation
_exptl_crystal_description plate
_exptl_crystal_F_000 667
_exptl_crystal_size_max 0.26
_exptl_crystal_size_mid 0.12
_exptl_crystal_size_min 0.1
_refine_diff_density_max 1.469
_refine_diff_density_min -0.485
_refine_diff_density_rms 0.146
_refine_ls_extinction_method none
_refine_ls_goodness_of_fit_ref 0.965
_refine_ls_hydrogen_treatment 'Riding model, fixed isotropic U'
_refine_ls_matrix_type full
_refine_ls_number_parameters 67
_refine_ls_number_reflns 433
_refine_ls_number_restraints 0
_refine_ls_restrained_S_all 0.965
_refine_ls_R_factor_all 0.1249
_refine_ls_R_factor_gt 0.0638
_refine_ls_shift/su_max 0.076
_refine_ls_shift/su_mean 0.015
_refine_ls_structure_factor_coef Fsqd
_refine_ls_weighting_details 'w=1/[\s^2^(Fo^2^)+(0.1103P)^2^+1.4875P] where P=(Fo^2^+2Fc^2^)/3'
_refine_ls_weighting_scheme calc
_refine_ls_wR_factor_gt 0.1665
_refine_ls_wR_factor_ref 0.2008
_reflns_number_gt 238
_reflns_number_total 433
_reflns_threshold_expression >2sigma(I)
_cod_data_source_file ic981168c_2.cif
_cod_data_source_block aspci
_cod_depositor_comments
;
The following automatic conversions were performed:

'_refine_ls_weighting_scheme' value 'calc
w=1/[\s^2^(Fo^2^)+(0.1103P)^2^+1.4875P] where P=(Fo^2^+2Fc^2^)/3' was
changed to 'calc'. New tag '_refine_ls_weighting_details' was
created. The value of the new tag was set to
'w=1/[\s^2^(Fo^2^)+(0.1103P)^2^+1.4875P] where P=(Fo^2^+2Fc^2^)/3'.

Automatic conversion script
Id: cif_fix_values 3143 2015-03-26 13:38:13Z robertas 
;
_cod_original_formula_sum 'C32 H16 As0.50 I N8'
_cod_database_code 4321957

loop_
_symmetry_equiv_pos_as_xyz
'x, y, z'
'-x, -y, z'
'-y, x, z'
'y, -x, z'
'-x, y, -z+1/2'
'x, -y, -z+1/2'
'y, x, -z+1/2'
'-y, -x, -z+1/2'
'-x, -y, -z'
'x, y, -z'
'y, -x, -z'
'-y, x, -z'
'x, -y, z-1/2'
'-x, y, z-1/2'
'-y, -x, z-1/2'
'y, x, z-1/2'

loop_
_atom_site_label
_atom_site_type_symbol
_atom_site_fract_x
_atom_site_fract_y
_atom_site_fract_z
_atom_site_U_iso_or_equiv
_atom_site_adp_type
_atom_site_occupancy
_atom_site_calc_flag
_atom_site_refinement_flags
_atom_site_disorder_assembly
_atom_site_disorder_group
I1 I 0.0000 0.0000 0.2500 0.0968(16) Uani 1 d S . .
As1 As 0.5000 0.5000 0.152(2) 0.064(5) Uani 0.25 d SP . .
N1 N 0.5825(10) 0.2736(10) 0.0000 0.062(6) Uani 1 d S . .
N2 N 0.4401(9) 0.3746(9) 0.0000 0.059(6) Uani 1 d S . .
C1 C 0.4886(16) 0.2898(9) 0.0000 0.063(6) Uani 1 d S . .
C2 C 0.4170(12) 0.2124(13) 0.0000 0.061(6) Uani 1 d S . .
C3 C 0.4323(13) 0.1116(12) 0.0000 0.082(9) Uani 1 d S . .
C4 C 0.3467(14) 0.0560(11) 0.0000 0.076(8) Uani 1 d S . .
C5 C 0.2561(14) 0.1003(12) 0.0000 0.080(9) Uani 1 d S . .
C6 C 0.2442(11) 0.1967(12) 0.0000 0.052(5) Uani 1 d S . .
C7 C 0.3277(12) 0.2526(10) 0.0000 0.048(5) Uani 1 d S . .
C8 C 0.3445(13) 0.3561(12) 0.0000 0.055(5) Uani 1 d S . .
H3 H 0.4982 0.0811 0.0000 0.080 Uiso 1 d S . .
H4 H 0.3482 -0.0166 0.0000 0.080 Uiso 1 d S . .
H5 H 0.2006 0.0608 0.0000 0.080 Uiso 1 d S . .
H6 H 0.1789 0.2244 0.0000 0.080 Uiso 1 d S . .

loop_
_atom_site_aniso_label
_atom_site_aniso_U_11
_atom_site_aniso_U_22
_atom_site_aniso_U_33
_atom_site_aniso_U_23
_atom_site_aniso_U_13
_atom_site_aniso_U_12
I1 0.0527(12) 0.0527(12) 0.185(4) 0.000 0.000 0.000
As1 0.032(2) 0.032(2) 0.125(12) 0.000 0.000 0.000
N1 0.028(8) 0.032(9) 0.117(19) 0.000 0.000 0.012(7)
N2 0.012(7) 0.029(8) 0.116(19) 0.000 0.000 0.004(5)
C1 0.054(14) 0.013(7) 0.111(19) 0.000 0.000 -0.015(10)
C2 0.033(10) 0.034(11) 0.110(19) 0.000 0.000 -0.009(8)
C3 0.049(11) 0.027(9) 0.17(3) 0.000 0.000 -0.005(8)
C4 0.064(13) 0.018(9) 0.15(2) 0.000 0.000 -0.012(9)
C5 0.048(12) 0.035(12) 0.16(3) 0.000 0.000 -0.022(9)
C6 0.035(9) 0.043(10) 0.079(16) 0.000 0.000 -0.005(7)
C7 0.060(12) 0.012(7) 0.074(16) 0.000 0.000 0.001(8)
C8 0.034(12) 0.028(11) 0.103(16) 0.000 0.000 0.003(7)

loop_
_atom_type_symbol
_atom_type_description
_atom_type_scat_dispersion_real
_atom_type_scat_dispersion_imag
_atom_type_scat_source
C C 0.0033 0.0016 'International Tables Vol C Tables 4.2.6.8 and 6.1.1.4'
H H 0.0000 0.0000 'International Tables Vol C Tables 4.2.6.8 and 6.1.1.4'
N N 0.0061 0.0033 'International Tables Vol C Tables 4.2.6.8 and 6.1.1.4'
As As 0.0499 2.0058 'International Tables Vol C Tables 4.2.6.8 and 6.1.1.4'
I I -0.4742 1.8119 'International Tables Vol C Tables 4.2.6.8 and 6.1.1.4'

loop_
_geom_angle_atom_site_label_1
_geom_angle_atom_site_label_2
_geom_angle_atom_site_label_3
_geom_angle
_geom_angle_site_symmetry_1
_geom_angle_site_symmetry_3
_geom_angle_publ_flag
As1 As1 As1 180.000(8) 5_655 9_665 ?
As1 As1 N2 117.3(4) 5_655 . ?
As1 As1 N2 62.7(4) 9_665 . ?
As1 As1 N2 117.3(4) 5_655 11_565 ?
As1 As1 N2 62.7(4) 9_665 11_565 ?
N2 As1 N2 77.8(3) . 11_565 ?
As1 As1 N2 117.3(4) 5_655 3_655 ?
As1 As1 N2 62.7(4) 9_665 3_655 ?
N2 As1 N2 77.8(3) . 3_655 ?
N2 As1 N2 125.4(7) 11_565 3_655 ?
As1 As1 N2 117.3(4) 5_655 9_665 ?
As1 As1 N2 62.7(4) 9_665 9_665 ?
N2 As1 N2 125.4(7) . 9_665 ?
N2 As1 N2 77.8(3) 11_565 9_665 ?
N2 As1 N2 77.8(3) 3_655 9_665 ?
C8 N1 C1 121.1(13) 3_655 . ?
C8 N2 C1 108.8(15) . . ?
C8 N2 As1 121.9(9) . . ?
C1 N2 As1 120.4(9) . . ?
C8 N2 As1 121.9(9) . 9_665 ?
C1 N2 As1 120.4(9) . 9_665 ?
As1 N2 As1 54.6(7) . 9_665 ?
N1 C1 N2 129.5(14) . . ?
N1 C1 C2 123.0(14) . . ?
N2 C1 C2 107.5(17) . . ?
C7 C2 C3 122.8(16) . . ?
C7 C2 C1 108.5(16) . . ?
C3 C2 C1 128.6(17) . . ?
C2 C3 C4 114.4(16) . . ?
C5 C4 C3 121.0(14) . . ?
C6 C5 C4 123.1(15) . . ?
C5 C6 C7 116.8(15) . . ?
C2 C7 C6 121.9(14) . . ?
C2 C7 C8 105.0(16) . . ?
C6 C7 C8 133.1(15) . . ?
N1 C8 N2 128.2(14) 11_565 . ?
N1 C8 C7 121.6(15) 11_565 . ?
N2 C8 C7 110.2(15) . . ?
? ? ? ? ? ? ?

loop_
_geom_bond_atom_site_label_1
_geom_bond_atom_site_label_2
_geom_bond_distance
_geom_bond_site_symmetry_2
_geom_bond_publ_flag
As1 As1 1.22(3) 5_655 ?
As1 As1 2.00(3) 9_665 ?
As1 N2 2.178(13) . ?
As1 N2 2.178(13) 11_565 ?
As1 N2 2.178(13) 3_655 ?
As1 N2 2.178(13) 9_665 ?
N1 C8 1.31(2) 3_655 ?
N1 C1 1.33(3) . ?
N2 C8 1.36(2) . ?
N2 C1 1.36(2) . ?
N2 As1 2.178(13) 9_665 ?
C1 C2 1.47(2) . ?
C2 C7 1.36(2) . ?
C2 C3 1.42(2) . ?
C3 C4 1.42(2) . ?
C4 C5 1.40(3) . ?
C5 C6 1.35(2) . ?
C6 C7 1.40(2) . ?
C7 C8 1.46(2) . ?
C8 N1 1.31(2) 11_565 ?
